data_4508650
loop_
_publ_author_name
'Xu, Yanqing'
'Yuan, Daqiang'
'Wu, Benlai'
'Han, Lei'
'Wu, Mingyan'
'Jiang, Feilong'
'Hong, Maochun'

_publ_section_title
;
 1D Tube, 2D Layer, and 3D Framework Derived from a New Series of
 Metal(II)&#x2212;5-Aminodiacetic Isophthalate Coordination Polymers
;
_journal_issue 5
_journal_name_full 'Crystal Growth &amp; Design'
_journal_page_first 1168
_journal_paper_doi 10.1021/cg0506774
_journal_volume 6
_journal_year 2006
_chemical_formula_moiety 'C24 H28 Co3 N2 O22, 2(H2 O)'
_chemical_formula_sum 'C24 H32 Co3 N2 O24'
_chemical_formula_weight 909.31
_chemical_name_systematic
;
 ?
;
_space_group_IT_number 2
_symmetry_cell_setting triclinic
_symmetry_space_group_name_Hall '-P 1'
_symmetry_space_group_name_H-M 'P -1'
_atom_sites_solution_hydrogens geom
_atom_sites_solution_primary direct
_atom_sites_solution_secondary difmap
_audit_creation_method SHELXL-97
_cell_angle_alpha 85.914(15)
_cell_angle_beta 75.119(12)
_cell_angle_gamma 65.103(11)
_cell_formula_units_Z 1
_cell_length_a 7.34710(10)
_cell_length_b 8.6909(2)
_cell_length_c 13.8638(7)
_cell_measurement_temperature 173(2)
_cell_measurement_theta_max 27.48
_cell_measurement_theta_min 3.04
_cell_volume 775.36(10)
_computing_cell_refinement 'CrystalClear (Rigaku Corp., 2000)'
_computing_data_collection 'CrystalClear (Rigaku Corp., 2000)'
_computing_data_reduction 'CrystalClear (Rigaku Corp., 2000)'
_computing_molecular_graphics 'SHELXTL (Bruker, 1997)'
_computing_publication_material 'SHELXL-97(Sheldrick, 1997)'
_computing_structure_refinement 'SHELXL-97 (Sheldrick, 1997)'
_computing_structure_solution 'SHELXS-97 (Sheldrick, 1990)'
_diffrn_ambient_temperature 173(2)
_diffrn_measured_fraction_theta_full 0.985
_diffrn_measured_fraction_theta_max 0.985
_diffrn_measurement_device_type 'Mercury CCD'
_diffrn_measurement_method CCD_Profile_fitting
_diffrn_radiation_monochromator graphite
_diffrn_radiation_source 'fine-focus sealed tube'
_diffrn_radiation_type MoK\a
_diffrn_radiation_wavelength 0.71073
_diffrn_reflns_av_R_equivalents 0.0261
_diffrn_reflns_av_sigmaI/netI 0.0462
_diffrn_reflns_limit_h_max 9
_diffrn_reflns_limit_h_min -9
_diffrn_reflns_limit_k_max 11
_diffrn_reflns_limit_k_min -7
_diffrn_reflns_limit_l_max 17
_diffrn_reflns_limit_l_min -17
_diffrn_reflns_number 6054
_diffrn_reflns_theta_full 27.48
_diffrn_reflns_theta_max 27.48
_diffrn_reflns_theta_min 3.04
_exptl_absorpt_coefficient_mu 1.695
_exptl_absorpt_correction_T_max 0.927
_exptl_absorpt_correction_T_min 0.796
_exptl_absorpt_correction_type multi-scan
_exptl_absorpt_process_details '(CrystalClear; Rigaku, 2000)'
_exptl_crystal_colour purple
_exptl_crystal_density_diffrn 1.947
_exptl_crystal_density_method 'not measured'
_exptl_crystal_description needle
_exptl_crystal_F_000 463
_exptl_crystal_size_max 0.20
_exptl_crystal_size_mid 0.10
_exptl_crystal_size_min 0.05
_refine_diff_density_max 0.695
_refine_diff_density_min -0.689
_refine_diff_density_rms 0.094
_refine_ls_extinction_method none
_refine_ls_goodness_of_fit_ref 1.039
_refine_ls_hydrogen_treatment constr
_refine_ls_matrix_type full
_refine_ls_number_parameters 241
_refine_ls_number_reflns 3511
_refine_ls_number_restraints 0
_refine_ls_restrained_S_all 1.039
_refine_ls_R_factor_all 0.0588
_refine_ls_R_factor_gt 0.0443
_refine_ls_shift/su_max 0.000
_refine_ls_shift/su_mean 0.000
_refine_ls_structure_factor_coef Fsqd
_refine_ls_weighting_details 'calc w=1/[\s^2^(Fo^2^)+(0.0496P)^2^+1.0702P] where P=(Fo^2^+2Fc^2^)/3'
_refine_ls_weighting_scheme calc
_refine_ls_wR_factor_gt 0.1012
_refine_ls_wR_factor_ref 0.1118
_reflns_number_gt 2849
_reflns_number_total 3511
_reflns_threshold_expression >2sigma(I)
_cod_data_source_file cg0506774sup2.cif
_cod_data_source_block e:\xyq\polymer\article\q-18\cdata\a
_cod_depositor_comments
;
The following automatic conversions were performed:

'_exptl_absorpt_correction_type' value 'Multi-scan' changed to
'multi-scan' according to
/home/saulius/struct/CIF-dictionaries/cif_core.dic dictionary named
'cif_core.dic' version 2.4.2 from 2011-04-26.

Automatic conversion script
Id: cif_fix_values 1891 2012-01-12 08:04:46Z andrius 
;
_cod_original_sg_symbol_H-M P-1
_cod_database_code 4508650

loop_
_symmetry_equiv_pos_as_xyz
'x, y, z'
'-x, -y, -z'

loop_
_atom_site_label
_atom_site_type_symbol
_atom_site_fract_x
_atom_site_fract_y
_atom_site_fract_z
_atom_site_U_iso_or_equiv
_atom_site_adp_type
_atom_site_occupancy
_atom_site_symmetry_multiplicity
_atom_site_calc_flag
_atom_site_refinement_flags
Co1 Co -0.5000 0.5000 0.5000 0.01740(16) Uani 1 2 d S
Co2 Co 0.30680(6) 0.08811(6) 0.32613(3) 0.01923(13) Uani 1 1 d .
N1 N 0.1373(4) -0.0271(3) 0.25022(19) 0.0184(6) Uani 1 1 d .
O1 O -0.2415(4) 0.5658(3) 0.45278(19) 0.0305(6) Uani 1 1 d .
O2 O -0.3265(3) 0.2786(3) 0.40821(17) 0.0221(5) Uani 1 1 d .
O3 O 0.0013(4) 0.2210(3) 0.4006(2) 0.0305(6) Uani 1 1 d .
O4 O 0.2616(5) 0.3548(4) 0.2886(2) 0.0387(7) Uani 1 1 d .
O5 O 0.4170(5) 0.1293(4) 0.4381(2) 0.0470(8) Uani 1 1 d .
O6 O 0.3645(4) -0.1446(3) 0.38599(18) 0.0287(6) Uani 1 1 d .
O7 O 0.3708(4) -0.4019(3) 0.37905(17) 0.0265(5) Uani 1 1 d .
O8 O 0.5266(4) -0.2433(3) -0.10777(18) 0.0338(6) Uani 1 1 d .
O9 O 0.4521(3) -0.0114(3) -0.19829(16) 0.0224(5) Uani 1 1 d .
O10 O -0.2297(5) 0.4654(4) -0.0486(2) 0.0439(8) Uani 1 1 d .
O11 O -0.3046(4) 0.5320(4) 0.1130(2) 0.0403(7) Uani 1 1 d .
O12 O 0.8510(7) 0.6302(7) 0.2616(3) 0.0826(14) Uani 1 1 d .
C1 C -0.0348(5) 0.2630(4) 0.0481(2) 0.0211(7) Uani 1 1 d .
C2 C 0.1094(5) 0.1724(4) -0.0374(2) 0.0204(7) Uani 1 1 d .
C3 C 0.2640(4) 0.0152(4) -0.0278(2) 0.0171(6) Uani 1 1 d .
C4 C 0.2702(5) -0.0518(4) 0.0660(2) 0.0192(6) Uani 1 1 d .
C5 C 0.1264(5) 0.0376(4) 0.1521(2) 0.0177(6) Uani 1 1 d .
C6 C -0.0259(5) 0.1966(4) 0.1424(2) 0.0216(7) Uani 1 1 d .
C7 C -0.0688(5) 0.0240(4) 0.3216(2) 0.0213(7) Uani 1 1 d .
C8 C -0.1361(5) 0.1871(4) 0.3808(2) 0.0208(7) Uani 1 1 d .
C9 C 0.2584(6) -0.2128(4) 0.2529(3) 0.0257(7) Uani 1 1 d .
C10 C 0.3349(5) -0.2549(4) 0.3477(2) 0.0209(7) Uani 1 1 d .
C11 C 0.4263(5) -0.0878(4) -0.1175(2) 0.0195(6) Uani 1 1 d .
C12 C -0.2037(5) 0.4329(4) 0.0422(2) 0.0258(7) Uani 1 1 d .
H1A H -0.2241 0.6056 0.3967 0.031 Uiso 1 1 d R
H1B H -0.1463 0.4812 0.4486 0.031 Uiso 1 1 d R
H2 H 0.1021 0.2177 -0.1014 0.024 Uiso 1 1 calc R
H4 H 0.3749 -0.1609 0.0714 0.023 Uiso 1 1 calc R
H4A H 0.3329 0.3430 0.2265 0.031 Uiso 1 1 d R
H4B H 0.2848 0.4108 0.3126 0.031 Uiso 1 1 d R
H5A H 0.3209 0.2247 0.4693 0.031 Uiso 1 1 d R
H5B H 0.4478 0.0556 0.4883 0.031 Uiso 1 1 d R
H6 H -0.1245 0.2605 0.2002 0.026 Uiso 1 1 calc R
H7A H -0.0648 -0.0681 0.3685 0.026 Uiso 1 1 calc R
H7B H -0.1729 0.0389 0.2842 0.026 Uiso 1 1 calc R
H9A H 0.3782 -0.2522 0.1937 0.031 Uiso 1 1 calc R
H9B H 0.1704 -0.2723 0.2507 0.031 Uiso 1 1 calc R
H10A H -0.3000 0.5624 -0.0492 0.031 Uiso 1 1 d R
H12A H 0.8003 0.5879 0.2178 0.031 Uiso 1 1 d R
H12B H 0.9807 0.5582 0.2475 0.031 Uiso 1 1 d R

loop_
_atom_site_aniso_label
_atom_site_aniso_U_11
_atom_site_aniso_U_22
_atom_site_aniso_U_33
_atom_site_aniso_U_23
_atom_site_aniso_U_13
_atom_site_aniso_U_12
Co1 0.0177(3) 0.0160(3) 0.0163(3) 0.0000(2) -0.0049(2) -0.0045(2)
Co2 0.0177(2) 0.0207(2) 0.0164(2) -0.00039(17) -0.00319(16) -0.00567(18)
N1 0.0159(12) 0.0166(13) 0.0135(12) 0.0002(10) -0.0030(10) 0.0016(11)
O1 0.0263(13) 0.0270(14) 0.0340(14) 0.0001(11) -0.0036(11) -0.0093(11)
O2 0.0158(11) 0.0232(12) 0.0215(12) -0.0076(9) 0.0002(9) -0.0042(10)
O3 0.0195(12) 0.0285(14) 0.0400(15) -0.0142(12) -0.0030(11) -0.0069(11)
O4 0.0468(17) 0.0335(16) 0.0283(14) -0.0049(12) 0.0008(12) -0.0145(14)
O5 0.065(2) 0.056(2) 0.0391(17) 0.0080(14) -0.0316(15) -0.0332(18)
O6 0.0383(14) 0.0254(13) 0.0268(13) 0.0070(10) -0.0187(11) -0.0125(12)
O7 0.0324(13) 0.0221(13) 0.0216(12) 0.0048(10) -0.0117(10) -0.0060(11)
O8 0.0379(15) 0.0203(13) 0.0222(13) 0.0040(10) -0.0036(11) 0.0049(11)
O9 0.0218(12) 0.0228(12) 0.0152(11) 0.0019(9) -0.0007(9) -0.0046(10)
O10 0.0489(17) 0.0277(15) 0.0271(14) 0.0039(11) -0.0145(13) 0.0131(13)
O11 0.0402(16) 0.0293(15) 0.0280(14) -0.0042(12) -0.0058(12) 0.0070(13)
O12 0.074(3) 0.149(4) 0.038(2) 0.012(2) -0.0050(18) -0.064(3)
C1 0.0201(15) 0.0181(16) 0.0222(16) 0.0045(13) -0.0084(13) -0.0041(13)
C2 0.0208(16) 0.0198(16) 0.0171(15) 0.0035(12) -0.0054(12) -0.0053(13)
C3 0.0125(14) 0.0173(15) 0.0183(15) -0.0027(12) -0.0019(11) -0.0038(12)
C4 0.0212(15) 0.0177(16) 0.0172(15) 0.0018(12) -0.0072(12) -0.0055(13)
C5 0.0179(15) 0.0173(15) 0.0162(15) 0.0005(12) -0.0075(12) -0.0040(13)
C6 0.0230(16) 0.0179(16) 0.0186(16) -0.0015(12) -0.0054(13) -0.0030(13)
C7 0.0186(15) 0.0231(17) 0.0192(16) -0.0013(13) -0.0016(12) -0.0074(13)
C8 0.0212(16) 0.0222(17) 0.0155(15) 0.0013(12) -0.0034(12) -0.0064(13)
C9 0.0292(18) 0.0178(17) 0.0217(17) 0.0007(13) -0.0094(14) 0.0001(14)
C10 0.0195(15) 0.0213(17) 0.0153(15) 0.0013(12) -0.0031(12) -0.0029(13)
C11 0.0197(15) 0.0194(16) 0.0177(15) -0.0008(12) -0.0069(12) -0.0050(13)
C12 0.0235(17) 0.0212(17) 0.0224(17) 0.0040(14) -0.0040(14) -0.0012(14)

loop_
_atom_type_symbol
_atom_type_description
_atom_type_scat_dispersion_real
_atom_type_scat_dispersion_imag
_atom_type_scat_source
C C 0.0033 0.0016 'International Tables Vol C Tables 4.2.6.8 and 6.1.1.4'
H H 0.0000 0.0000 'International Tables Vol C Tables 4.2.6.8 and 6.1.1.4'
Co Co 0.3494 0.9721 'International Tables Vol C Tables 4.2.6.8 and 6.1.1.4'
N N 0.0061 0.0033 'International Tables Vol C Tables 4.2.6.8 and 6.1.1.4'
O O 0.0106 0.0060 'International Tables Vol C Tables 4.2.6.8 and 6.1.1.4'

loop_
_geom_angle_atom_site_label_1
_geom_angle_atom_site_label_2
_geom_angle_atom_site_label_3
_geom_angle
_geom_angle_site_symmetry_1
_geom_angle_site_symmetry_3
O7 Co1 O7 180.00(6) 1_465 2_556
O7 Co1 O2 84.45(9) 1_465 .
O7 Co1 O2 95.55(9) 2_556 .
O7 Co1 O2 95.55(9) 1_465 2_466
O7 Co1 O2 84.45(9) 2_556 2_466
O2 Co1 O2 180 . 2_466
O7 Co1 O1 83.20(10) 1_465 2_466
O7 Co1 O1 96.80(10) 2_556 2_466
O2 Co1 O1 91.58(9) . 2_466
O2 Co1 O1 88.42(9) 2_466 2_466
O7 Co1 O1 96.80(10) 1_465 .
O7 Co1 O1 83.20(10) 2_556 .
O2 Co1 O1 88.42(9) . .
O2 Co1 O1 91.58(9) 2_466 .
O1 Co1 O1 180 2_466 .
Co1 O1 H1A 117.1 . .
Co1 O1 H1B 104.6 . .
H1A O1 H1B 104.6 . .
C5 N1 C9 115.4(2) . .
C5 N1 C7 113.2(2) . .
C9 N1 C7 109.5(3) . .
C5 N1 Co2 111.1(2) . .
C9 N1 Co2 103.38(19) . .
C7 N1 Co2 103.18(18) . .
O2 C8 O3 124.2(3) . .
O2 C8 C7 117.3(3) . .
O3 C8 C7 118.4(3) . .
O5 Co2 O6 84.22(11) . .
O5 Co2 O3 93.70(12) . .
O6 Co2 O3 100.40(11) . .
O5 Co2 O9 107.90(12) . 2_655
O6 Co2 O9 98.13(10) . 2_655
O3 Co2 O9 152.78(10) . 2_655
O5 Co2 O4 83.77(12) . .
O6 Co2 O4 167.92(10) . .
O3 Co2 O4 79.09(11) . .
O9 Co2 O4 86.82(10) 2_655 .
O5 Co2 N1 155.94(12) . .
O6 Co2 N1 75.33(9) . .
O3 Co2 N1 77.97(9) . .
O9 Co2 N1 87.71(9) 2_655 .
O4 Co2 N1 116.05(10) . .
C8 O2 Co1 132.6(2) . .
N1 C7 C8 113.0(3) . .
N1 C7 H7A 109.0 . .
C8 C7 H7A 109.0 . .
N1 C7 H7B 109.0 . .
C8 C7 H7B 109.0 . .
H7A C7 H7B 107.8 . .
C8 O3 Co2 119.5(2) . .
N1 C9 C10 110.1(3) . .
N1 C9 H9A 109.7 . .
C10 C9 H9A 109.7 . .
N1 C9 H9B 109.7 . .
C10 C9 H9B 109.7 . .
H9A C9 H9B 108.2 . .
Co2 O4 H4A 102.6 . .
Co2 O4 H4B 128.3 . .
H4A O4 H4B 106.3 . .
O6 C10 O7 125.2(3) . .
O6 C10 C9 117.9(3) . .
O7 C10 C9 116.8(3) . .
Co2 O5 H5B 123.4 . .
Co2 O5 H5A 105.6 . .
H5B O5 H5A 104.3 . .
C6 C5 C4 118.4(3) . .
C6 C5 N1 119.7(3) . .
C4 C5 N1 121.9(3) . .
C10 O6 Co2 121.6(2) . .
C5 C4 C3 121.4(3) . .
C5 C4 H4 119.3 . .
C3 C4 H4 119.3 . .
C10 O7 Co1 124.8(2) . 1_645
C2 C3 C4 120.0(3) . .
C2 C3 C11 121.5(3) . .
C4 C3 C11 118.5(3) . .
C3 C2 C1 119.0(3) . .
C3 C2 H2 120.5 . .
C1 C2 H2 120.5 . .
C11 O9 Co2 130.0(2) . 2_655
C2 C1 C6 120.8(3) . .
C2 C1 C12 121.3(3) . .
C6 C1 C12 117.9(3) . .
C12 O10 H10A 107.5 . .
C5 C6 C1 120.3(3) . .
C5 C6 H6 119.8 . .
C1 C6 H6 119.8 . .
O8 C11 O9 124.3(3) . .
O8 C11 C3 117.8(3) . .
O9 C11 C3 117.8(3) . .
H12A O12 H12B 100.7 . .
O11 C12 O10 123.3(3) . .
O11 C12 C1 123.8(3) . .
O10 C12 C1 112.9(3) . .

loop_
_geom_bond_atom_site_label_1
_geom_bond_atom_site_label_2
_geom_bond_distance
_geom_bond_site_symmetry_2
Co1 O7 2.091(2) 1_465
Co1 O7 2.091(2) 2_556
Co1 O2 2.097(2) .
Co1 O2 2.097(2) 2_466
Co1 O1 2.141(3) 2_466
Co1 O1 2.141(3) .
O1 H1A 0.8299 .
O1 H1B 0.7655 .
N1 C5 1.444(4) .
N1 C9 1.482(4) .
N1 C7 1.482(4) .
N1 Co2 2.353(3) .
C8 O2 1.252(4) .
C8 O3 1.259(4) .
C8 C7 1.515(5) .
Co2 O5 2.040(3) .
Co2 O6 2.044(3) .
Co2 O3 2.058(2) .
Co2 O9 2.070(2) 2_655
Co2 O4 2.241(3) .
C7 H7A 0.9900 .
C7 H7B 0.9900 .
C9 C10 1.522(4) .
C9 H9A 0.9900 .
C9 H9B 0.9900 .
O4 H4A 0.8723 .
O4 H4B 0.7061 .
C10 O6 1.247(4) .
C10 O7 1.259(4) .
O5 H5B 0.9179 .
O5 H5A 0.8798 .
C5 C6 1.388(4) .
C5 C4 1.392(4) .
C4 C3 1.389(4) .
C4 H4 0.9500 .
O7 Co1 2.091(2) 1_645
C3 C2 1.386(4) .
C3 C11 1.506(4) .
O8 C11 1.255(4) .
C2 C1 1.390(5) .
C2 H2 0.9500 .
O9 C11 1.274(4) .
O9 Co2 2.070(2) 2_655
C1 C6 1.397(4) .
C1 C12 1.489(4) .
O10 C12 1.316(4) .
O10 H10A 0.7826 .
C6 H6 0.9500 .
O11 C12 1.209(4) .
O12 H12A 0.9527 .
O12 H12B 0.8704 .

loop_
_geom_hbond_atom_site_label_D
_geom_hbond_atom_site_label_H
_geom_hbond_atom_site_label_A
_geom_hbond_distance_DH
_geom_hbond_distance_HA
_geom_hbond_distance_DA
_geom_hbond_angle_DHA
_geom_hbond_site_symmetry_A
O1 H1A O12 0.83 1.84 2.643(4) 164 1_455
O4 H4A O8 0.87 1.76 2.592(4) 158 2_655
O4 H4A O10 0.87 2.96 3.594(4) 131 2_565
O4 H4B O7 0.71 2.30 3.002(4) 176 1_565
O10 H10A O8 0.78 1.91 2.632(4) 153 1_465
O12 H12A O11 0.95 1.98 2.927(5) 171 1_655
O5 H5B O5 0.92 1.88 2.776(6) 163 2_656
O5 H5B O6 0.92 2.80 3.283(3) 114 2_656
O5 H5A O1 0.88 1.97 2.768(4) 150 2_566
O12 H12B O4 0.87 2.26 3.057(6) 153 1_655
O12 H12B O10 0.87 2.86 3.366(5) 119 2_665

loop_
_geom_torsion_atom_site_label_1
_geom_torsion_atom_site_label_2
_geom_torsion_atom_site_label_3
_geom_torsion_atom_site_label_4
_geom_torsion
_geom_torsion_site_symmetry_1
_geom_torsion_site_symmetry_4
C5 N1 Co2 O5 176.1(3) . .
C9 N1 Co2 O5 -59.6(4) . .
C7 N1 Co2 O5 54.5(4) . .
C5 N1 Co2 O6 -151.3(2) . .
C9 N1 Co2 O6 -27.0(2) . .
C7 N1 Co2 O6 87.1(2) . .
C5 N1 Co2 O3 104.5(2) . .
C9 N1 Co2 O3 -131.2(2) . .
C7 N1 Co2 O3 -17.15(19) . .
C5 N1 Co2 O9 -52.25(19) . 2_655
C9 N1 Co2 O9 72.1(2) . 2_655
C7 N1 Co2 O9 -173.86(19) . 2_655
C5 N1 Co2 O4 33.1(2) . .
C9 N1 Co2 O4 157.39(19) . .
C7 N1 Co2 O4 -88.5(2) . .
O3 C8 O2 Co1 -5.2(5) . .
C7 C8 O2 Co1 173.8(2) . .
O7 Co1 O2 C8 127.2(3) 1_465 .
O7 Co1 O2 C8 -52.8(3) 2_556 .
O1 Co1 O2 C8 -149.8(3) 2_466 .
O1 Co1 O2 C8 30.2(3) . .
C5 N1 C7 C8 -91.8(3) . .
C9 N1 C7 C8 137.9(3) . .
Co2 N1 C7 C8 28.3(3) . .
O2 C8 C7 N1 149.8(3) . .
O3 C8 C7 N1 -31.2(4) . .
O2 C8 O3 Co2 -166.8(3) . .
C7 C8 O3 Co2 14.2(4) . .
O5 Co2 O3 C8 -154.8(3) . .
O6 Co2 O3 C8 -70.0(3) . .
O9 Co2 O3 C8 62.2(4) 2_655 .
O4 Co2 O3 C8 122.3(3) . .
N1 Co2 O3 C8 2.4(3) . .
C5 N1 C9 C10 156.3(3) . .
C7 N1 C9 C10 -74.6(3) . .
Co2 N1 C9 C10 34.9(3) . .
N1 C9 C10 O6 -28.0(4) . .
N1 C9 C10 O7 154.7(3) . .
C9 N1 C5 C6 162.2(3) . .
C7 N1 C5 C6 34.9(4) . .
Co2 N1 C5 C6 -80.6(3) . .
C9 N1 C5 C4 -20.6(4) . .
C7 N1 C5 C4 -147.9(3) . .
Co2 N1 C5 C4 96.6(3) . .
O7 C10 O6 Co2 178.5(2) . .
C9 C10 O6 Co2 1.3(4) . .
O5 Co2 O6 C10 -177.5(3) . .
O3 Co2 O6 C10 89.7(3) . .
O9 Co2 O6 C10 -70.2(3) 2_655 .
O4 Co2 O6 C10 176.2(4) . .
N1 Co2 O6 C10 15.2(3) . .
C6 C5 C4 C3 0.3(5) . .
N1 C5 C4 C3 -177.0(3) . .
O6 C10 O7 Co1 -2.5(5) . 1_645
C9 C10 O7 Co1 174.6(2) . 1_645
C5 C4 C3 C2 -1.5(5) . .
C5 C4 C3 C11 179.3(3) . .
C4 C3 C2 C1 1.6(5) . .
C11 C3 C2 C1 -179.2(3) . .
C3 C2 C1 C6 -0.5(5) . .
C3 C2 C1 C12 179.8(3) . .
C4 C5 C6 C1 0.8(5) . .
N1 C5 C6 C1 178.1(3) . .
C2 C1 C6 C5 -0.7(5) . .
C12 C1 C6 C5 179.0(3) . .
Co2 O9 C11 O8 -15.3(5) 2_655 .
Co2 O9 C11 C3 164.9(2) 2_655 .
C2 C3 C11 O8 -161.9(3) . .
C4 C3 C11 O8 17.3(4) . .
C2 C3 C11 O9 17.9(5) . .
C4 C3 C11 O9 -162.9(3) . .
C2 C1 C12 O11 -163.6(4) . .
C6 C1 C12 O11 16.7(5) . .
C2 C1 C12 O10 15.3(5) . .
C6 C1 C12 O10 -164.4(3) . .
